data_1509898
loop_
_publ_author_name
'Ilinca, G.'
'Makovicky, E.'

_publ_section_title
;
 Note on the definition of borodayevite (Ag5 (Fe,Pb) Bi7)13 (Sb,Bi)2 S17
;
_journal_name_full
;
Neues Jahrbuch fuer Mineralogie. Monatshefte (Band=Jahr) (1950-)
;
_journal_page_first 337
_journal_page_last 353
_journal_volume 1997
_journal_year 1997
_chemical_formula_sum 'Ag4.67 Bi7.33 Pb0.5 S16 Sb1.5'
_chemical_name_systematic 'Ag4.67 Pb0.5 Bi7.33 Sb1.5 S16'
_space_group_IT_number 12
_symmetry_space_group_name_Hall '-C 2y'
_symmetry_space_group_name_H-M 'C 1 2/m 1'
_cell_angle_alpha 90
_cell_angle_beta 93
_cell_angle_gamma 90
_cell_formula_units_Z 2
_cell_length_a 13.515
_cell_length_b 4.098
_cell_length_c 26
_cell_volume 1438.023
_citation_journal_id_ASTM NJMMAW
_cod_data_source_file silver3-x_183.cif
_cod_data_source_block Ag4.67Bi7.33Pb0.5S16Sb1.5
_cod_database_code 1509898

loop_
_symmetry_equiv_pos_as_xyz
x,y,z
-x,y,-z
-x,-y,-z
x,-y,z
x+1/2,y+1/2,z
-x+1/2,y+1/2,-z
-x+1/2,-y+1/2,-z
x+1/2,-y+1/2,z

loop_
_atom_site_label
_atom_site_type_symbol
_atom_site_fract_x
_atom_site_fract_y
_atom_site_fract_z
_atom_site_occupancy
_atom_site_U_iso_or_equiv
Ag5 Ag+1 0.1378 0.5 0.0346 0.33 0.0
Pb2 Pb+2 0.1996 0 0.1719 0.25 0.0
Bi6 Bi+3 0.423 0.5 0.1004 1 0.0
S5 S-2 0 0 0 1 0.0
S2 S-2 0.3488 0.5 0.1869 1 0.0
S4 S-2 0.2614 0.5 0.4425 1 0.0
Sb2 Sb+3 0.1996 0 0.1719 0.75 0.0
Bi1 Bi+3 0.442 0.5 0.2741 0.67 0.0
S7 S-2 0 0.5 0.5 1 0.0
Bi5 Bi+3 0.1378 0.5 0.0346 0.67 0.0
Ag7 Ag+1 0.1283 0 0.4693 0.67 0.0
S1 S-2 0.076 0.5 0.2515 1 0.0
S9 S-2 0.278 0 0.0623 1 0.0
Bi3 Bi+3 0.1663 0.5 0.338 1 0.0
Bi7 Bi+3 0.1283 0 0.4693 0.33 0.0
S3 S-2 0.0309 0 0.3703 1 0.0
Ag4 Ag+1 0.3926 0 0.4025 1 0.0
S6 S-2 0.0608 0.5 0.1211 1 0.0
Ag1 Ag+1 0.442 0.5 0.2741 0.33 0.0
S8 S-2 0.3042 0 0.3138 1 0.0
